data_2104834
loop_
_publ_author_name
'Takayama, Terufumi'
'Mitsumori, Takahiro'
'Kawano, Masaki'
'Sekine, Akiko'
'Uekusa, Hidehiro'
'Ohashi, Yuji'
'Sugawara, Tadashi'

_publ_section_title
;
 Direct observation of arylnitrene formation in the photoreaction of
 arylazide crystals
;
_journal_coeditor_code OG5042
_journal_issue 6
_journal_name_full 'Acta Crystallographica Section B'
_journal_page_first 639
_journal_page_last 646
_journal_paper_doi 10.1107/S0108768110036608
_journal_volume 66
_journal_year 2010
_chemical_formula_moiety 'C12 H9 N3'
_chemical_formula_sum 'C12 H9 N3'
_chemical_formula_weight 195.22
_chemical_melting_point ?
_chemical_name_common
;
 2-azidobiphenyl
;
_chemical_name_systematic
;
 2-azidobiphenyl
;
_space_group_IT_number 14
_symmetry_cell_setting monoclinic
_symmetry_space_group_name_Hall '-P 2yn'
_symmetry_space_group_name_H-M 'P 1 21/n 1'
_atom_sites_solution_hydrogens difmap
_atom_sites_solution_primary direct
_atom_sites_solution_secondary difmap
_audit_creation_method SHELXL-97
_cell_angle_alpha 90.00
_cell_angle_beta 110.693(2)
_cell_angle_gamma 90.00
_cell_formula_units_Z 4
_cell_length_a 5.6182(2)
_cell_length_b 26.8034(6)
_cell_length_c 6.9510(2)
_cell_measurement_temperature 83(2)
_cell_volume 979.20(5)
_computing_cell_refinement 'Siemens SMART'
_computing_data_collection 'Siemens SMART'
_computing_data_reduction 'Siemens SAINT & SADABS'
_computing_molecular_graphics 'ORTEP3 for Window (Farrugia,1998)'
_computing_publication_material SHELXTL97
_computing_structure_refinement 'SHELXL-97 (Sheldrick, 1997)'
_computing_structure_solution 'SHELXS-97 (Sheldrick, 1990)'
_diffrn_ambient_temperature 83(2)
_diffrn_measured_fraction_theta_full 0.999
_diffrn_measured_fraction_theta_max 0.999
_diffrn_measurement_device_type 'Bruker SMART CCD area detector system'
_diffrn_measurement_method 'omega scans'
_diffrn_radiation_monochromator graphite
_diffrn_radiation_source 'rotating anode'
_diffrn_radiation_type MoK\a
_diffrn_radiation_wavelength 0.71073
_diffrn_reflns_av_R_equivalents 0.0279
_diffrn_reflns_av_sigmaI/netI 0.0185
_diffrn_reflns_limit_h_max 7
_diffrn_reflns_limit_h_min -7
_diffrn_reflns_limit_k_max 37
_diffrn_reflns_limit_k_min -37
_diffrn_reflns_limit_l_max 9
_diffrn_reflns_limit_l_min -9
_diffrn_reflns_number 15452
_diffrn_reflns_theta_full 30.00
_diffrn_reflns_theta_max 30.00
_diffrn_reflns_theta_min 1.52
_exptl_absorpt_coefficient_mu 0.083
_exptl_absorpt_correction_T_max 0.9951
_exptl_absorpt_correction_T_min 0.9677
_exptl_absorpt_correction_type empirical
_exptl_absorpt_process_details 'Program SADABS was used. '
_exptl_crystal_colour colorless
_exptl_crystal_density_diffrn 1.324
_exptl_crystal_density_meas ?
_exptl_crystal_density_method 'not measured'
_exptl_crystal_description plate
_exptl_crystal_F_000 408
_exptl_crystal_size_max 0.40
_exptl_crystal_size_mid 0.30
_exptl_crystal_size_min 0.06
_refine_diff_density_max 0.356
_refine_diff_density_min -0.203
_refine_ls_extinction_method none
_refine_ls_goodness_of_fit_ref 1.109
_refine_ls_hydrogen_treatment refxyz
_refine_ls_matrix_type full
_refine_ls_number_parameters 172
_refine_ls_number_reflns 2851
_refine_ls_number_restraints 0
_refine_ls_restrained_S_all 1.109
_refine_ls_R_factor_all 0.0413
_refine_ls_R_factor_gt 0.0364
_refine_ls_shift/su_max 0.000
_refine_ls_shift/su_mean 0.000
_refine_ls_structure_factor_coef Fsqd
_refine_ls_weighting_details 'calc w=1/[\s^2^(Fo^2^)+(0.0600P)^2^+0.1765P] where P=(Fo^2^+2Fc^2^)/3'
_refine_ls_weighting_scheme calc
_refine_ls_wR_factor_gt 0.1022
_refine_ls_wR_factor_ref 0.1047
_reflns_number_gt 2498
_reflns_number_total 2851
_reflns_threshold_expression >2sigma(I)
_cod_data_source_file og5042.cif
_cod_data_source_block 2-before
_cod_depositor_comments
;
The following automatic conversions were performed:

'_chemical_melting_point' value 'not measured' was changed to '?' -
the value is undefined or not given.

Automatic conversion script
Id: cif_fix_values 1646 2011-03-28 12:23:43Z adriana 

The following automatic conversions were performed:

'_exptl_crystal_density_meas' value 'not measured' was changed to '?'
- the value is perceived as not measured.

Automatic conversion script
Id: cif_fix_values 3008 2015-01-20 13:52:24Z robertas 
;
_cod_original_sg_symbol_H-M P21/n
_cod_database_code 2104834

loop_
_symmetry_equiv_pos_as_xyz
'x, y, z'
'-x+1/2, y+1/2, -z+1/2'
'-x, -y, -z'
'x-1/2, -y-1/2, z-1/2'

loop_
_atom_site_type_symbol
_atom_site_label
_atom_site_fract_x
_atom_site_fract_y
_atom_site_fract_z
_atom_site_U_iso_or_equiv
_atom_site_adp_type
_atom_site_calc_flag
_atom_site_refinement_flags
_atom_site_occupancy
_atom_site_disorder_assembly
_atom_site_disorder_group
N N1 -0.01736(14) 0.08054(3) 0.37278(11) 0.01601(16) Uani d . 1 . .
N N2 0.10351(15) 0.04458(3) 0.33983(12) 0.01774(17) Uani d . 1 . .
N N3 0.23354(18) 0.01306(4) 0.32928(14) 0.0280(2) Uani d . 1 . .
C C1 -0.26601(15) 0.08879(3) 0.22189(12) 0.01314(17) Uani d . 1 . .
C C2 -0.36019(17) 0.06088(3) 0.04041(13) 0.01591(17) Uani d . 1 . .
H H2 -0.256(3) 0.0353(5) 0.009(2) 0.025(3) Uiso d . 1 . .
C C3 -0.60738(18) 0.06922(3) -0.09572(13) 0.01726(18) Uani d . 1 . .
H H3 -0.673(3) 0.0496(5) -0.222(2) 0.027(3) Uiso d . 1 . .
C C4 -0.76077(17) 0.10526(3) -0.05261(13) 0.01707(18) Uani d . 1 . .
H H4 -0.930(3) 0.1108(5) -0.144(2) 0.029(3) Uiso d . 1 . .
C C5 -0.66326(16) 0.13344(3) 0.12766(13) 0.01499(17) Uani d . 1 . .
H H5 -0.773(3) 0.1602(5) 0.157(2) 0.023(3) Uiso d . 1 . .
C C6 -0.41493(15) 0.12608(3) 0.26737(12) 0.01263(16) Uani d . 1 . .
C C7 -0.31489(15) 0.15764(3) 0.45579(12) 0.01207(16) Uani d . 1 . .
C C8 -0.43761(16) 0.15812(3) 0.60016(13) 0.01402(17) Uani d . 1 . .
H H8 -0.585(3) 0.1368(5) 0.579(2) 0.024(3) Uiso d . 1 . .
C C9 -0.34892(17) 0.18897(3) 0.77357(13) 0.01571(17) Uani d . 1 . .
H H9 -0.435(3) 0.1882(5) 0.875(2) 0.023(3) Uiso d . 1 . .
C C10 -0.14016(16) 0.22026(3) 0.80274(13) 0.01570(17) Uani d . 1 . .
H H10 -0.079(3) 0.2430(5) 0.920(2) 0.023(3) Uiso d . 1 . .
C C11 -0.01779(16) 0.22010(3) 0.65872(13) 0.01553(17) Uani d . 1 . .
H H11 0.133(3) 0.2413(5) 0.676(2) 0.025(3) Uiso d . 1 . .
C C12 -0.10290(16) 0.18877(3) 0.48788(13) 0.01417(17) Uani d . 1 . .
H H12 -0.012(2) 0.1890(5) 0.3843(19) 0.018(3) Uiso d . 1 . .

loop_
_atom_site_aniso_label
_atom_site_aniso_U_11
_atom_site_aniso_U_22
_atom_site_aniso_U_33
_atom_site_aniso_U_12
_atom_site_aniso_U_13
_atom_site_aniso_U_23
N1 0.0139(3) 0.0179(3) 0.0145(3) 0.0022(3) 0.0028(3) -0.0026(3)
N2 0.0179(3) 0.0193(4) 0.0142(3) 0.0015(3) 0.0034(3) -0.0005(3)
N3 0.0275(4) 0.0276(4) 0.0244(4) 0.0109(3) 0.0038(3) -0.0034(3)
C1 0.0132(3) 0.0146(4) 0.0114(4) -0.0003(3) 0.0039(3) 0.0006(3)
C2 0.0194(4) 0.0152(4) 0.0129(4) -0.0005(3) 0.0054(3) -0.0011(3)
C3 0.0212(4) 0.0174(4) 0.0109(4) -0.0039(3) 0.0029(3) -0.0007(3)
C4 0.0160(4) 0.0194(4) 0.0127(4) -0.0019(3) 0.0012(3) 0.0020(3)
C5 0.0139(4) 0.0169(4) 0.0133(4) 0.0001(3) 0.0038(3) 0.0017(3)
C6 0.0135(3) 0.0139(4) 0.0104(3) -0.0012(3) 0.0041(3) 0.0002(3)
C7 0.0119(3) 0.0129(3) 0.0106(3) 0.0012(3) 0.0029(3) 0.0004(3)
C8 0.0136(4) 0.0156(4) 0.0128(4) -0.0003(3) 0.0046(3) 0.0007(3)
C9 0.0168(4) 0.0185(4) 0.0125(4) 0.0012(3) 0.0059(3) 0.0001(3)
C10 0.0169(4) 0.0159(4) 0.0128(4) 0.0010(3) 0.0033(3) -0.0019(3)
C11 0.0139(4) 0.0150(4) 0.0165(4) -0.0012(3) 0.0039(3) -0.0009(3)
C12 0.0134(4) 0.0155(4) 0.0141(4) -0.0001(3) 0.0055(3) 0.0002(3)

loop_
_atom_type_symbol
_atom_type_description
_atom_type_scat_dispersion_real
_atom_type_scat_dispersion_imag
_atom_type_scat_source
C C 0.0033 0.0016 'International Tables Vol C Tables 4.2.6.8 and 6.1.1.4'
H H 0.0000 0.0000 'International Tables Vol C Tables 4.2.6.8 and 6.1.1.4'
N N 0.0061 0.0033 'International Tables Vol C Tables 4.2.6.8 and 6.1.1.4'

loop_
_geom_angle_atom_site_label_1
_geom_angle_atom_site_label_2
_geom_angle_atom_site_label_3
_geom_angle_site_symmetry_1
_geom_angle_site_symmetry_3
_geom_angle
_geom_angle_publ_flag
N2 N1 C1 . . 115.93(7) ?
N2 N1 C12 . . 156.65(6) ?
C1 N1 C12 . . 81.06(5) ?
N2 N1 N1 . 3_556 53.02(5) ?
C1 N1 N1 . 3_556 108.68(5) ?
C12 N1 N1 . 3_556 139.76(3) ?
N3 N2 N1 . . 172.64(9) ?
C2 C1 C6 . . 121.06(7) ?
C2 C1 N1 . . 122.41(7) ?
C6 C1 N1 . . 116.52(7) ?
C3 C2 C1 . . 119.64(8) ?
C3 C2 H2 . . 119.4(8) ?
C1 C2 H2 . . 120.9(8) ?
C2 C3 C4 . . 120.50(8) ?
C2 C3 H3 . . 119.5(8) ?
C4 C3 H3 . . 120.0(8) ?
C3 C4 C5 . . 119.35(8) ?
C3 C4 H4 . . 120.6(9) ?
C5 C4 H4 . . 120.0(9) ?
C4 C5 C6 . . 121.52(8) ?
C4 C5 H5 . . 119.5(7) ?
C6 C5 H5 . . 119.0(7) ?
C5 C6 C1 . . 117.91(7) ?
C5 C6 C7 . . 120.10(7) ?
C1 C6 C7 . . 121.98(7) ?
C8 C7 C12 . . 118.92(7) ?
C8 C7 C6 . . 120.31(7) ?
C12 C7 C6 . . 120.73(7) ?
C9 C8 C7 . . 120.36(8) ?
C9 C8 H8 . . 120.2(8) ?
C7 C8 H8 . . 119.5(8) ?
C10 C9 C8 . . 120.30(8) ?
C10 C9 H9 . . 120.5(8) ?
C8 C9 H9 . . 119.2(8) ?
C9 C10 C11 . . 119.56(8) ?
C9 C10 H10 . . 121.4(8) ?
C11 C10 H10 . . 119.0(8) ?
C12 C11 C10 . . 120.24(8) ?
C12 C11 H11 . . 118.1(8) ?
C10 C11 H11 . . 121.7(8) ?
C11 C12 C7 . . 120.60(8) ?
C11 C12 N1 . . 138.41(6) ?
C7 C12 N1 . . 66.58(5) ?
C11 C12 H12 . . 119.4(7) ?
C7 C12 H12 . . 120.0(7) ?
N1 C12 H12 . . 70.2(7) ?

loop_
_geom_bond_atom_site_label_1
_geom_bond_atom_site_label_2
_geom_bond_site_symmetry_2
_geom_bond_distance
_geom_bond_publ_flag
N1 N2 . 1.2461(11) ?
N1 C1 . 1.4370(11) ?
N1 C12 . 3.0916(11) ?
N1 N1 3_556 4.6436(16) ?
N2 N3 . 1.1360(12) ?
C1 C2 . 1.3997(11) ?
C1 C6 . 1.4093(11) ?
C2 C3 . 1.3947(12) ?
C2 H2 . 0.976(14) ?
C3 C4 . 1.3958(13) ?
C3 H3 . 0.978(14) ?
C4 C5 . 1.3985(12) ?
C4 H4 . 0.951(15) ?
C5 C6 . 1.4039(11) ?
C5 H5 . 1.012(13) ?
C6 C7 . 1.4922(11) ?
C7 C8 . 1.4042(11) ?
C7 C12 . 1.4059(11) ?
C8 C9 . 1.4001(12) ?
C8 H8 . 0.972(14) ?
C9 C10 . 1.3972(12) ?
C9 H9 . 0.982(14) ?
C10 C11 . 1.4005(12) ?
C10 H10 . 0.980(13) ?
C11 C12 . 1.3938(12) ?
C11 H11 . 0.990(14) ?
C12 H12 . 1.020(12) ?

loop_
_geom_torsion_atom_site_label_1
_geom_torsion_atom_site_label_2
_geom_torsion_atom_site_label_3
_geom_torsion_atom_site_label_4
_geom_torsion_site_symmetry_1
_geom_torsion_site_symmetry_2
_geom_torsion_site_symmetry_3
_geom_torsion_site_symmetry_4
_geom_torsion
_geom_torsion_publ_flag
C1 N1 N2 N3 . . . . -18E1(4) ?
C12 N1 N2 N3 . . . . 48.4(9) ?
N1 N1 N2 N3 3_556 . . . -83.4(8) ?
N2 N1 C1 C2 . . . . -4.94(12) ?
C12 N1 C1 C2 . . . . 158.17(8) ?
N1 N1 C1 C2 3_556 . . . -62.14(9) ?
N2 N1 C1 C6 . . . . 173.79(8) ?
C12 N1 C1 C6 . . . . -23.10(7) ?
N1 N1 C1 C6 3_556 . . . 116.59(7) ?
C6 C1 C2 C3 . . . . -1.48(13) ?
N1 C1 C2 C3 . . . . 177.19(8) ?
C1 C2 C3 C4 . . . . 0.24(13) ?
C2 C3 C4 C5 . . . . 0.73(13) ?
C3 C4 C5 C6 . . . . -0.49(13) ?
C4 C5 C6 C1 . . . . -0.71(12) ?
C4 C5 C6 C7 . . . . 178.55(8) ?
C2 C1 C6 C5 . . . . 1.70(12) ?
N1 C1 C6 C5 . . . . -177.05(7) ?
C2 C1 C6 C7 . . . . -177.55(8) ?
N1 C1 C6 C7 . . . . 3.70(11) ?
C5 C6 C7 C8 . . . . 59.51(11) ?
C1 C6 C7 C8 . . . . -121.25(9) ?
C5 C6 C7 C12 . . . . -118.00(9) ?
C1 C6 C7 C12 . . . . 61.23(11) ?
C12 C7 C8 C9 . . . . -0.31(12) ?
C6 C7 C8 C9 . . . . -177.88(8) ?
C7 C8 C9 C10 . . . . 1.17(12) ?
C8 C9 C10 C11 . . . . -0.86(13) ?
C9 C10 C11 C12 . . . . -0.29(13) ?
C10 C11 C12 C7 . . . . 1.15(13) ?
C10 C11 C12 N1 . . . . -87.17(11) ?
C8 C7 C12 C11 . . . . -0.84(12) ?
C6 C7 C12 C11 . . . . 176.71(7) ?
C8 C7 C12 N1 . . . . 132.85(8) ?
C6 C7 C12 N1 . . . . -49.60(6) ?
N2 N1 C12 C11 . . . . -65.50(19) ?
C1 N1 C12 C11 . . . . 155.72(10) ?
N1 N1 C12 C11 3_556 . . . 47.30(11) ?
N2 N1 C12 C7 . . . . -175.85(16) ?
C1 N1 C12 C7 . . . . 45.37(6) ?
N1 N1 C12 C7 3_556 . . . -63.05(7) ?
